data_4023294
loop_
_publ_author_name
'Rui Ramalho'
'Peter J. Jervis'
'Benson M. Kariuki'
'Alexander C. Humphries'
'Liam R. Cox'

_publ_section_title
;
 A Br\/onsted Acid Mediated Cascade Enone Synthesis from Aldehydes
 Containing a Tethered Propargylsilane
;
_journal_name_full 'Journal of Organic Chemistry'
_journal_page_first 1631
_journal_page_last 1634
_journal_paper_doi 10.1021/jo702351s
_journal_volume 73
_journal_year 2008
_chemical_formula_moiety 'C21 H29 N O5 Si'
_chemical_formula_sum 'C21 H29 N O5 Si'
_chemical_formula_weight 403.54
_chemical_name_systematic
;
 ?
;
_space_group_IT_number 14
_symmetry_cell_setting monoclinic
_symmetry_space_group_name_Hall '-P 2ybc'
_symmetry_space_group_name_H-M 'P 1 21/c 1'
_atom_sites_solution_hydrogens geom
_atom_sites_solution_primary direct
_atom_sites_solution_secondary difmap
_audit_creation_method SHELXL-97
_cell_angle_alpha 90.00
_cell_angle_beta 90.322(2)
_cell_angle_gamma 90.00
_cell_formula_units_Z 4
_cell_length_a 15.8890(5)
_cell_length_b 8.0262(3)
_cell_length_c 18.0566(6)
_cell_measurement_reflns_used 2829
_cell_measurement_temperature 296(2)
_cell_measurement_theta_max 70.6
_cell_measurement_theta_min 2.78
_cell_volume 2302.69(14)
_computing_cell_refinement SAINTPLUS
_computing_data_collection SMART
_computing_data_reduction SAINTPLUS
_computing_structure_refinement SHELXTL
_computing_structure_solution SHELXTL
_diffrn_ambient_temperature 296(2)
_diffrn_measured_fraction_theta_full 0.951
_diffrn_measured_fraction_theta_max 0.951
_diffrn_measurement_device_type 'Bruker Smart 6000 CCD'
_diffrn_measurement_method 'CCD slices'
_diffrn_radiation_monochromator graphite
_diffrn_radiation_source 'fine-focus sealed tube'
_diffrn_radiation_type CuK\a
_diffrn_radiation_wavelength 1.54178
_diffrn_reflns_av_R_equivalents 0.0393
_diffrn_reflns_av_sigmaI/netI 0.0887
_diffrn_reflns_limit_h_max 16
_diffrn_reflns_limit_h_min -18
_diffrn_reflns_limit_k_max 9
_diffrn_reflns_limit_k_min -9
_diffrn_reflns_limit_l_max 21
_diffrn_reflns_limit_l_min -19
_diffrn_reflns_number 13619
_diffrn_reflns_theta_full 70.60
_diffrn_reflns_theta_max 70.60
_diffrn_reflns_theta_min 2.78
_exptl_absorpt_coefficient_mu 1.141
_exptl_absorpt_correction_T_max 0.8209
_exptl_absorpt_correction_T_min 0.8039
_exptl_absorpt_correction_type empirical
_exptl_absorpt_process_details Sadabs
_exptl_crystal_colour colourless
_exptl_crystal_density_diffrn 1.164
_exptl_crystal_density_method 'not measured'
_exptl_crystal_description block
_exptl_crystal_F_000 864
_exptl_crystal_size_max 0.20
_exptl_crystal_size_mid 0.20
_exptl_crystal_size_min 0.18
_refine_diff_density_max 0.202
_refine_diff_density_min -0.171
_refine_diff_density_rms 0.038
_refine_ls_extinction_coef 0.0017(4)
_refine_ls_extinction_expression Fc^*^=kFc[1+0.001xFc^2^\l^3^/sin(2\q)]^-1/4^
_refine_ls_extinction_method SHELXL
_refine_ls_goodness_of_fit_ref 1.044
_refine_ls_hydrogen_treatment constr
_refine_ls_matrix_type full
_refine_ls_number_parameters 290
_refine_ls_number_reflns 4197
_refine_ls_number_restraints 234
_refine_ls_restrained_S_all 1.019
_refine_ls_R_factor_all 0.0953
_refine_ls_R_factor_gt 0.0702
_refine_ls_shift/su_max 0.001
_refine_ls_shift/su_mean 0.000
_refine_ls_structure_factor_coef Fsqd
_refine_ls_weighting_details 'calc w=1/[\s^2^(Fo^2^)+(0.0800P)^2^+1.0974P] where P=(Fo^2^+2Fc^2^)/3'
_refine_ls_weighting_scheme calc
_refine_ls_wR_factor_gt 0.2109
_refine_ls_wR_factor_ref 0.2323
_reflns_number_gt 2829
_reflns_number_total 4197
_reflns_threshold_expression >2sigma(I)
_cod_data_source_file jo702351s-File004.cif
_cod_data_source_block rr5144
_cod_depositor_comments
;
The following automatic conversions were performed:
'_symmetry_cell_setting' value 'Monoclinic' changed to 'monoclinic'
according to '/home/saulius/struct/CIF-dictionaries/cif_core.dic'
dictionary named 'cif_core.dic' version 2.4.1 from 2010-06-29.

Automatic conversion script
Id: cif_fix_enum 1527 2010-12-29 10:47:43Z saulius 
;
_cod_original_sg_symbol_H-M 'P 21/c'
_cod_database_code 4023294

loop_
_symmetry_equiv_pos_as_xyz
'x, y, z'
'-x, y+1/2, -z+1/2'
'-x, -y, -z'
'x, -y-1/2, z-1/2'

loop_
_atom_site_label
_atom_site_type_symbol
_atom_site_fract_x
_atom_site_fract_y
_atom_site_fract_z
_atom_site_U_iso_or_equiv
_atom_site_adp_type
_atom_site_occupancy
_atom_site_symmetry_multiplicity
_atom_site_calc_flag
_atom_site_refinement_flags
_atom_site_disorder_assembly
_atom_site_disorder_group
C1 C 0.45418(19) 0.5092(4) 0.38739(17) 0.0681(8) Uani 1 1 d U . .
C2 C 0.4064(2) 0.5548(4) 0.44801(17) 0.0711(8) Uani 1 1 d U . .
H2 H 0.3945 0.6660 0.4580 0.085 Uiso 1 1 calc R . .
C3 C 0.37694(19) 0.4280(4) 0.49335(17) 0.0705(8) Uani 1 1 d U . .
H3 H 0.3442 0.4542 0.5343 0.085 Uiso 1 1 calc R . .
C4 C 0.39561(19) 0.2637(4) 0.47849(16) 0.0655(7) Uani 1 1 d U . .
C5 C 0.4439(2) 0.2230(4) 0.41730(18) 0.0749(9) Uani 1 1 d U . .
H5 H 0.4568 0.1122 0.4075 0.090 Uiso 1 1 calc R . .
C6 C 0.4725(2) 0.3471(4) 0.37102(18) 0.0754(9) Uani 1 1 d U . .
H6 H 0.5039 0.3208 0.3293 0.090 Uiso 1 1 calc R . .
C7 C 0.3670(2) 0.1239(4) 0.52732(19) 0.0736(8) Uani 1 1 d U . .
C8 C 0.2954(2) 0.0614(4) 0.64118(19) 0.0790(9) Uani 1 1 d U . .
H8 H 0.3328 -0.0356 0.6434 0.095 Uiso 1 1 calc R . .
C9 C 0.2076(2) 0.0088(4) 0.61810(19) 0.0809(9) Uani 1 1 d U . .
C10 C 0.2507(2) 0.3160(4) 0.7137(2) 0.0816(10) Uani 1 1 d U . .
H10 H 0.2830 0.3920 0.6823 0.098 Uiso 1 1 calc R . .
C11 C 0.2958(3) 0.1519(4) 0.7142(2) 0.0860(10) Uani 1 1 d U . .
H11A H 0.2702 0.0807 0.7511 0.103 Uiso 1 1 calc R . .
H11B H 0.3538 0.1706 0.7292 0.103 Uiso 1 1 calc R . .
C12 C 0.1939(3) -0.1426(5) 0.5945(2) 0.0931(11) Uani 1 1 d U . .
C13 C 0.1757(5) -0.2891(6) 0.5717(3) 0.1334(19) Uani 1 1 d DU . .
H13A H 0.175(4) -0.309(6) 0.5199(7) 0.160 Uiso 1 1 d D . .
H13B H 0.165(4) -0.391(3) 0.597(2) 0.160 Uiso 1 1 d D . .
C14 C 0.0729(10) 0.240(2) 0.5487(10) 0.139(6) Uani 0.589(14) 1 d PDU . .
H14A H 0.0363 0.1530 0.5296 0.167 Uiso 0.589(14) 1 calc PR . .
H14B H 0.0375 0.3343 0.5612 0.167 Uiso 0.589(14) 1 calc PR . .
C15 C 0.1311(8) 0.2923(13) 0.4879(7) 0.147(5) Uani 0.589(14) 1 d PDU . .
H15A H 0.0987 0.3328 0.4466 0.221 Uiso 0.589(14) 1 calc PR . .
H15B H 0.1642 0.1985 0.4725 0.221 Uiso 0.589(14) 1 calc PR . .
H15C H 0.1676 0.3790 0.5056 0.221 Uiso 0.589(14) 1 calc PR . .
C16 C 0.0330(3) 0.0693(8) 0.6850(5) 0.155(2) Uani 1 1 d U . .
H16A H -0.0134 0.1480 0.6846 0.186 Uiso 1 1 calc R . .
H16B H 0.0146 -0.0292 0.6583 0.186 Uiso 1 1 calc R . .
C17 C 0.0507(6) 0.0220(12) 0.7624(6) 0.223(4) Uani 1 1 d U . .
H17A H 0.0012 -0.0257 0.7839 0.335 Uiso 1 1 calc R . .
H17B H 0.0671 0.1190 0.7900 0.335 Uiso 1 1 calc R . .
H17C H 0.0956 -0.0582 0.7637 0.335 Uiso 1 1 calc R . .
C18 C 0.2479(3) 0.3928(5) 0.7914(2) 0.0968(12) Uani 1 1 d U . .
H18A H 0.2073 0.3312 0.8205 0.116 Uiso 1 1 calc R . .
H18B H 0.3026 0.3772 0.8146 0.116 Uiso 1 1 calc R . .
C19 C 0.2263(3) 0.5715(6) 0.7955(2) 0.1027(12) Uani 1 1 d U . .
H19 H 0.1744 0.5894 0.7671 0.123 Uiso 1 1 calc R . .
C20 C 0.2108(5) 0.6256(8) 0.8752(3) 0.149(2) Uani 1 1 d U . .
H20A H 0.1618 0.5701 0.8938 0.223 Uiso 1 1 calc R . .
H20B H 0.2022 0.7440 0.8768 0.223 Uiso 1 1 calc R . .
H20C H 0.2587 0.5969 0.9053 0.223 Uiso 1 1 calc R . .
C21 C 0.2953(4) 0.6794(6) 0.7618(3) 0.142(2) Uani 1 1 d U . .
H21A H 0.3471 0.6618 0.7883 0.213 Uiso 1 1 calc R . .
H21B H 0.2795 0.7946 0.7653 0.213 Uiso 1 1 calc R . .
H21C H 0.3026 0.6498 0.7108 0.213 Uiso 1 1 calc R . .
N1 N 0.48667(19) 0.6413(5) 0.33961(17) 0.0855(9) Uani 1 1 d U . .
O1 O 0.5143(3) 0.6011(4) 0.28008(18) 0.1361(13) Uani 1 1 d U . .
O2 O 0.48476(19) 0.7843(4) 0.36129(17) 0.1042(9) Uani 1 1 d U . .
O3 O 0.37883(18) -0.0203(3) 0.51536(16) 0.0977(8) Uani 1 1 d U . .
O4 O 0.32682(14) 0.1830(3) 0.58718(12) 0.0767(6) Uani 1 1 d U . .
O5 O 0.16699(18) 0.3088(3) 0.68433(16) 0.0988(8) Uani 1 1 d U . .
Si1 Si 0.12256(7) 0.16332(14) 0.63438(7) 0.0946(4) Uani 1 1 d U . .
C15A C 0.0537(18) 0.176(3) 0.4910(17) 0.164(10) Uani 0.246(9) 1 d PDU . .
H15D H 0.0497 0.2333 0.4443 0.245 Uiso 0.246(9) 1 calc PR . .
H15E H -0.0017 0.1614 0.5109 0.245 Uiso 0.246(9) 1 calc PR . .
H15F H 0.0796 0.0696 0.4838 0.245 Uiso 0.246(9) 1 calc PR . .
C14A C 0.1057(13) 0.277(3) 0.5437(14) 0.129(6) Uani 0.246(9) 1 d PDU . .
H14C H 0.0778 0.3827 0.5531 0.155 Uiso 0.246(9) 1 calc PR . .
H14D H 0.1599 0.3013 0.5214 0.155 Uiso 0.246(9) 1 calc PR . .
C14B C 0.1057(13) 0.277(3) 0.5437(14) 0.129(6) Uani 0.164(6) 1 d PDU . .
H14E H 0.1484 0.3634 0.5395 0.155 Uiso 0.164(6) 1 calc PR . .
H14F H 0.1144 0.1993 0.5034 0.155 Uiso 0.164(6) 1 calc PR . .
C15B C 0.0212(18) 0.357(4) 0.534(2) 0.168(14) Uani 0.164(6) 1 d PDU . .
H15G H 0.0187 0.4107 0.4861 0.251 Uiso 0.164(6) 1 calc PR . .
H15H H 0.0124 0.4376 0.5719 0.251 Uiso 0.164(6) 1 calc PR . .
H15I H -0.0218 0.2728 0.5361 0.251 Uiso 0.164(6) 1 calc PR . .

loop_
_atom_site_aniso_label
_atom_site_aniso_U_11
_atom_site_aniso_U_22
_atom_site_aniso_U_33
_atom_site_aniso_U_23
_atom_site_aniso_U_13
_atom_site_aniso_U_12
C1 0.0649(17) 0.0724(19) 0.0669(17) 0.0034(15) -0.0018(13) 0.0001(15)
C2 0.0739(18) 0.0639(18) 0.0756(19) 0.0040(15) 0.0031(15) 0.0074(15)
C3 0.0706(18) 0.072(2) 0.0695(18) -0.0006(15) 0.0107(14) 0.0035(15)
C4 0.0662(16) 0.0625(17) 0.0676(17) -0.0011(14) -0.0004(13) 0.0010(14)
C5 0.080(2) 0.0691(19) 0.0756(19) -0.0142(16) 0.0066(15) 0.0015(16)
C6 0.078(2) 0.081(2) 0.0669(18) -0.0093(16) 0.0110(15) -0.0040(17)
C7 0.0742(19) 0.066(2) 0.081(2) -0.0024(16) 0.0069(15) -0.0009(16)
C8 0.088(2) 0.0629(19) 0.086(2) 0.0145(17) 0.0100(17) -0.0061(17)
C9 0.103(2) 0.0615(19) 0.078(2) 0.0041(16) 0.0052(17) -0.0163(18)
C10 0.093(2) 0.074(2) 0.078(2) 0.0051(17) 0.0066(17) -0.0219(18)
C11 0.102(3) 0.075(2) 0.081(2) 0.0136(18) 0.0050(18) -0.0136(19)
C12 0.124(3) 0.068(2) 0.087(2) 0.0054(19) 0.002(2) -0.019(2)
C13 0.210(6) 0.077(3) 0.112(3) -0.004(3) -0.012(4) -0.028(3)
C14 0.142(12) 0.130(11) 0.147(9) -0.028(8) -0.023(10) -0.018(8)
C15 0.212(12) 0.120(8) 0.110(7) -0.004(6) -0.012(7) 0.036(8)
C16 0.098(3) 0.131(4) 0.236(8) -0.001(5) 0.037(4) -0.021(3)
C17 0.192(7) 0.231(9) 0.246(9) 0.101(8) 0.080(7) -0.029(6)
C18 0.130(3) 0.083(2) 0.077(2) 0.0033(19) 0.007(2) -0.015(2)
C19 0.117(3) 0.097(3) 0.093(3) -0.014(2) -0.016(2) 0.004(3)
C20 0.198(6) 0.140(4) 0.108(4) -0.050(3) -0.007(4) 0.014(4)
C21 0.197(6) 0.077(3) 0.152(5) 0.013(3) -0.016(4) -0.033(3)
N1 0.0823(18) 0.097(2) 0.0771(19) 0.0135(17) 0.0087(14) -0.0067(17)
O1 0.196(4) 0.115(2) 0.098(2) 0.0162(18) 0.051(2) -0.007(2)
O2 0.117(2) 0.0764(17) 0.119(2) 0.0162(16) 0.0121(16) -0.0103(15)
O3 0.124(2) 0.0561(14) 0.1136(19) -0.0041(13) 0.0273(16) 0.0006(13)
O4 0.0895(15) 0.0591(12) 0.0816(14) 0.0069(10) 0.0161(11) -0.0032(10)
O5 0.1004(18) 0.0807(16) 0.115(2) -0.0213(14) 0.0027(15) 0.0052(14)
Si1 0.0897(7) 0.0807(7) 0.1134(9) -0.0028(6) 0.0012(6) -0.0090(5)
C15A 0.17(2) 0.147(19) 0.17(2) -0.016(17) -0.046(17) -0.049(17)
C14A 0.147(15) 0.105(11) 0.134(12) 0.004(10) -0.037(12) -0.004(11)
C14B 0.147(15) 0.105(11) 0.134(12) 0.004(10) -0.037(12) -0.004(11)
C15B 0.18(3) 0.099(19) 0.22(3) 0.00(2) -0.10(2) 0.08(2)

loop_
_atom_type_symbol
_atom_type_description
_atom_type_scat_dispersion_real
_atom_type_scat_dispersion_imag
_atom_type_scat_source
C C 0.0181 0.0091 'International Tables Vol C Tables 4.2.6.8 and 6.1.1.4'
H H 0.0000 0.0000 'International Tables Vol C Tables 4.2.6.8 and 6.1.1.4'
N N 0.0311 0.0180 'International Tables Vol C Tables 4.2.6.8 and 6.1.1.4'
O O 0.0492 0.0322 'International Tables Vol C Tables 4.2.6.8 and 6.1.1.4'
Si Si 0.2541 0.3302 'International Tables Vol C Tables 4.2.6.8 and 6.1.1.4'

loop_
_geom_angle_atom_site_label_1
_geom_angle_atom_site_label_2
_geom_angle_atom_site_label_3
_geom_angle
_geom_angle_site_symmetry_1
_geom_angle_site_symmetry_3
_geom_angle_publ_flag
C6 C1 C2 122.8(3) . . ?
C6 C1 N1 119.1(3) . . ?
C2 C1 N1 118.2(3) . . ?
C1 C2 C3 117.4(3) . . ?
C4 C3 C2 120.8(3) . . ?
C3 C4 C5 120.1(3) . . ?
C3 C4 C7 122.3(3) . . ?
C5 C4 C7 117.5(3) . . ?
C6 C5 C4 119.9(3) . . ?
C1 C6 C5 119.0(3) . . ?
O3 C7 O4 124.3(3) . . ?
O3 C7 C4 124.8(3) . . ?
O4 C7 C4 110.9(3) . . ?
O4 C8 C11 105.1(3) . . ?
O4 C8 C9 108.6(3) . . ?
C11 C8 C9 112.0(3) . . ?
C12 C9 C8 120.1(4) . . ?
C12 C9 Si1 123.5(3) . . ?
C8 C9 Si1 116.1(2) . . ?
O5 C10 C11 114.2(3) . . ?
O5 C10 C18 108.9(3) . . ?
C11 C10 C18 111.4(3) . . ?
C10 C11 C8 114.8(3) . . ?
C13 C12 C9 176.5(6) . . ?
C15 C14 Si1 116.5(12) . . ?
C17 C16 Si1 115.4(5) . . ?
C19 C18 C10 116.3(3) . . ?
C18 C19 C21 111.4(4) . . ?
C18 C19 C20 111.2(4) . . ?
C21 C19 C20 109.5(4) . . ?
O1 N1 O2 123.4(3) . . ?
O1 N1 C1 117.5(4) . . ?
O2 N1 C1 119.1(3) . . ?
C7 O4 C8 117.6(2) . . ?
C10 O5 Si1 129.2(2) . . ?
O5 Si1 C14 114.1(5) . . ?
O5 Si1 C16 110.4(3) . . ?
C14 Si1 C16 102.9(5) . . ?
O5 Si1 C9 104.60(16) . . ?
C14 Si1 C9 113.5(6) . . ?
C16 Si1 C9 111.5(2) . . ?
O5 Si1 C14A 101.0(7) . . ?
C14 Si1 C14A 18.7(7) . . ?
C16 Si1 C14A 121.2(7) . . ?
C9 Si1 C14A 106.6(7) . . ?
C15A C14A Si1 111(2) . . ?

loop_
_geom_bond_atom_site_label_1
_geom_bond_atom_site_label_2
_geom_bond_distance
_geom_bond_site_symmetry_2
_geom_bond_publ_flag
C1 C6 1.366(5) . ?
C1 C2 1.385(4) . ?
C1 N1 1.463(4) . ?
C2 C3 1.389(4) . ?
C3 C4 1.378(4) . ?
C4 C5 1.387(4) . ?
C4 C7 1.499(4) . ?
C5 C6 1.380(5) . ?
C7 O3 1.193(4) . ?
C7 O4 1.345(4) . ?
C8 O4 1.469(4) . ?
C8 C11 1.505(5) . ?
C8 C9 1.514(5) . ?
C9 C12 1.306(5) . ?
C9 Si1 1.859(4) . ?
C10 O5 1.431(5) . ?
C10 C11 1.500(5) . ?
C10 C18 1.534(5) . ?
C12 C13 1.278(6) . ?
C14 C15 1.499(6) . ?
C14 Si1 1.84(2) . ?
C16 C17 1.474(10) . ?
C16 Si1 1.856(6) . ?
C18 C19 1.476(6) . ?
C19 C21 1.525(7) . ?
C19 C20 1.525(6) . ?
N1 O1 1.207(4) . ?
N1 O2 1.213(4) . ?
O5 Si1 1.634(3) . ?
Si1 C14A 1.89(3) . ?
C15A C14A 1.496(6) . ?
